data_7210099
loop_
_publ_author_name
'Rajput, Gunjan'
'Singh, Vikram'
'Gupta, Ajit N.'
'Yadav, Manoj Kumar'
'Kumar, Vinod'
'Singh, Santosh Kumar'
'Prasad, Akhilesh'
'Drew, Michael G. B.'
'Singh, Nanhai'

_publ_section_title
;
 Unusual C--H&#x22EF;Ni anagostic interactions in new homoleptic Ni(ii)
 dithio complexes
;
_journal_issue 23
_journal_name_full CrystEngComm
_journal_page_first 4676
_journal_paper_doi 10.1039/c3ce27096c
_journal_volume 15
_journal_year 2013
_chemical_formula_sum 'C26 H32 N2 Ni O2 S4'
_chemical_formula_weight 591.49
_chemical_name_systematic
;
?
;
_space_group_IT_number 2
_symmetry_cell_setting triclinic
_symmetry_space_group_name_Hall '-P 1'
_symmetry_space_group_name_H-M 'P -1'
_atom_sites_solution_hydrogens geom
_atom_sites_solution_primary direct
_atom_sites_solution_secondary difmap
_audit_creation_method SHELXL-97
_cell_angle_alpha 98.677(8)
_cell_angle_beta 97.771(8)
_cell_angle_gamma 106.057(9)
_cell_formula_units_Z 1
_cell_length_a 6.4140(6)
_cell_length_b 7.9477(8)
_cell_length_c 14.5825(13)
_cell_measurement_reflns_used 5170
_cell_measurement_temperature 293(2)
_cell_measurement_theta_max 27.48
_cell_measurement_theta_min 3.32
_cell_volume 693.83(12)
_computing_cell_refinement 'Crysalis, Oxford Diffraction'
_computing_data_collection 'Crysalis, Oxford Diffraction'
_computing_data_reduction 'Crysalis, Oxford Diffraction'
_computing_molecular_graphics PLATON(Spek,2004)
_computing_structure_refinement 'SHELXL-97 (Sheldrick, 1997)'
_computing_structure_solution 'SHELXS-97 (Sheldrick, 1997)'
_diffrn_ambient_temperature 293(2)
_diffrn_measured_fraction_theta_full 0.955
_diffrn_measured_fraction_theta_max 0.955
_diffrn_measurement_device 'Oxford Diffaction X-Calibur System'
_diffrn_measurement_method '321 frames, counting time 10 s.'
_diffrn_radiation_monochromator graphite
_diffrn_radiation_source 'fine-focus sealed tube'
_diffrn_radiation_type MoK\a
_diffrn_radiation_wavelength 0.71073
_diffrn_reflns_av_R_equivalents 0.0598
_diffrn_reflns_av_sigmaI/netI 0.1568
_diffrn_reflns_limit_h_max 8
_diffrn_reflns_limit_h_min -8
_diffrn_reflns_limit_k_max 5
_diffrn_reflns_limit_k_min -10
_diffrn_reflns_limit_l_max 18
_diffrn_reflns_limit_l_min -18
_diffrn_reflns_number 5170
_diffrn_reflns_theta_full 27.48
_diffrn_reflns_theta_max 27.48
_diffrn_reflns_theta_min 3.32
_diffrn_standards_decay_% n/a
_diffrn_standards_interval_count n/a
_diffrn_standards_interval_time n/a
_diffrn_standards_number n/a
_exptl_absorpt_coefficient_mu 1.026
_exptl_absorpt_correction_T_max 1.000
_exptl_absorpt_correction_T_min 0.940
_exptl_absorpt_correction_type empirical
_exptl_absorpt_process_details 'ABSPACK, Oxford Diffraction Ltd'
_exptl_crystal_colour brown
_exptl_crystal_density_diffrn 1.416
_exptl_crystal_density_method 'not measured'
_exptl_crystal_description needle
_exptl_crystal_F_000 310
_exptl_crystal_size_max 0.30
_exptl_crystal_size_mid 0.05
_exptl_crystal_size_min 0.05
_refine_diff_density_max 0.344
_refine_diff_density_min -0.388
_refine_diff_density_rms 0.083
_refine_ls_extinction_method none
_refine_ls_goodness_of_fit_ref 0.903
_refine_ls_hydrogen_treatment constr
_refine_ls_matrix_type full
_refine_ls_number_parameters 160
_refine_ls_number_reflns 3039
_refine_ls_number_restraints 0
_refine_ls_restrained_S_all 0.903
_refine_ls_R_factor_all 0.1713
_refine_ls_R_factor_gt 0.0669
_refine_ls_shift/su_max 0.000
_refine_ls_shift/su_mean 0.000
_refine_ls_structure_factor_coef Fsqd
_refine_ls_weighting_details
;
_refine_ls_weighting_details
w=1/[\s^2^(Fo^2^)+(0.0274P)^2^+0.0000P] where P=(Fo^2^+2Fc^2^)/3
;
_refine_ls_weighting_scheme calc
_refine_ls_wR_factor_gt 0.0965
_refine_ls_wR_factor_ref 0.1239
_reflns_number_gt 1423
_reflns_number_total 3039
_reflns_threshold_expression >2sigma(I)
_cod_data_source_file c3ce27096c.txt
_cod_data_source_block 3
_cod_original_cell_volume 693.83(11)
_cod_original_sg_symbol_H-M P-1
_cod_database_code 7210099

loop_
_symmetry_equiv_pos_as_xyz
'x, y, z'
'-x, -y, -z'

loop_
_atom_site_label
_atom_site_type_symbol
_atom_site_fract_x
_atom_site_fract_y
_atom_site_fract_z
_atom_site_U_iso_or_equiv
_atom_site_adp_type
_atom_site_occupancy
_atom_site_symmetry_multiplicity
_atom_site_calc_flag
_atom_site_refinement_flags
Ni1 Ni 0.0000 1.0000 1.0000 0.0411(3) Uani 1 2 d S
S11 S 0.2198(2) 0.84009(18) 0.96331(9) 0.0485(4) Uani 1 1 d .
C12 C 0.0057(8) 0.7292(6) 0.8732(3) 0.0408(12) Uani 1 1 d .
S13 S -0.2083(2) 0.8125(2) 0.87283(9) 0.0570(4) Uani 1 1 d .
O14 O -0.0034(5) 0.5922(4) 0.8091(2) 0.0480(9) Uani 1 1 d .
C15 C 0.1850(8) 0.5181(6) 0.8115(3) 0.0415(13) Uani 1 1 d .
H15 H 0.3242 0.6155 0.8313 0.050 Uiso 1 1 calc R
C16 C 0.1692(9) 0.4240(7) 0.7115(3) 0.0516(15) Uani 1 1 d .
H16A H 0.0236 0.3385 0.6889 0.062 Uiso 1 1 calc R
H16B H 0.1913 0.5103 0.6705 0.062 Uiso 1 1 calc R
C17 C 0.3432(8) 0.3283(7) 0.7089(3) 0.0510(15) Uani 1 1 d .
H17A H 0.3314 0.2661 0.6450 0.061 Uiso 1 1 calc R
H17B H 0.4890 0.4147 0.7283 0.061 Uiso 1 1 calc R
N18 N 0.3143(7) 0.2003(5) 0.7720(2) 0.0436(11) Uani 1 1 d .
C19 C 0.3470(8) 0.2974(7) 0.8688(3) 0.0510(14) Uani 1 1 d .
H19A H 0.4921 0.3852 0.8854 0.061 Uiso 1 1 calc R
H19B H 0.3391 0.2149 0.9118 0.061 Uiso 1 1 calc R
C20 C 0.1711(8) 0.3904(7) 0.8783(3) 0.0470(14) Uani 1 1 d .
H20A H 0.0259 0.3027 0.8636 0.056 Uiso 1 1 calc R
H20B H 0.1937 0.4549 0.9426 0.056 Uiso 1 1 calc R
C21 C 0.4683(9) 0.0959(7) 0.7650(3) 0.0582(15) Uani 1 1 d .
H21A H 0.4665 0.0318 0.8166 0.070 Uiso 1 1 calc R
H21B H 0.6163 0.1769 0.7722 0.070 Uiso 1 1 calc R
C22 C 0.4176(9) -0.0362(7) 0.6733(3) 0.0446(13) Uani 1 1 d .
C23 C 0.5838(9) -0.0856(8) 0.6378(3) 0.0648(17) Uani 1 1 d .
H23 H 0.7295 -0.0333 0.6689 0.078 Uiso 1 1 calc R
C24 C 0.5354(11) -0.2137(9) 0.5554(4) 0.079(2) Uani 1 1 d .
H24 H 0.6492 -0.2481 0.5327 0.094 Uiso 1 1 calc R
C25 C 0.3257(11) -0.2894(8) 0.5076(4) 0.0724(19) Uani 1 1 d .
H25 H 0.2962 -0.3720 0.4515 0.087 Uiso 1 1 calc R
C26 C 0.1585(10) -0.2438(8) 0.5423(4) 0.0660(17) Uani 1 1 d .
H26 H 0.0135 -0.2963 0.5105 0.079 Uiso 1 1 calc R
C27 C 0.2053(9) -0.1184(7) 0.6254(4) 0.0624(16) Uani 1 1 d .
H27 H 0.0897 -0.0894 0.6493 0.075 Uiso 1 1 calc R

loop_
_atom_site_aniso_label
_atom_site_aniso_U_11
_atom_site_aniso_U_22
_atom_site_aniso_U_33
_atom_site_aniso_U_23
_atom_site_aniso_U_13
_atom_site_aniso_U_12
Ni1 0.0361(6) 0.0357(6) 0.0496(6) -0.0016(5) 0.0039(5) 0.0150(5)
S11 0.0401(8) 0.0472(9) 0.0555(8) -0.0048(7) -0.0002(7) 0.0209(7)
C12 0.038(3) 0.041(3) 0.044(3) 0.006(3) 0.007(3) 0.014(3)
S13 0.0435(9) 0.0573(10) 0.0657(9) -0.0098(8) -0.0064(8) 0.0274(8)
O14 0.042(2) 0.049(2) 0.050(2) -0.0076(18) -0.0018(18) 0.0229(19)
C15 0.039(3) 0.040(3) 0.049(3) 0.003(3) 0.010(3) 0.020(3)
C16 0.070(4) 0.052(4) 0.041(3) 0.008(3) 0.010(3) 0.033(3)
C17 0.063(4) 0.054(4) 0.043(3) 0.009(3) 0.020(3) 0.024(3)
N18 0.055(3) 0.043(3) 0.040(2) 0.006(2) 0.009(2) 0.028(2)
C19 0.052(4) 0.059(4) 0.045(3) 0.013(3) 0.006(3) 0.023(3)
C20 0.055(4) 0.053(4) 0.036(3) 0.002(3) 0.012(3) 0.022(3)
C21 0.068(4) 0.052(4) 0.057(3) 0.001(3) 0.003(3) 0.032(3)
C22 0.050(4) 0.043(3) 0.048(3) 0.012(3) 0.010(3) 0.023(3)
C23 0.055(4) 0.086(5) 0.058(4) 0.000(3) 0.011(3) 0.035(4)
C24 0.069(5) 0.119(6) 0.063(4) 0.001(4) 0.022(4) 0.056(5)
C25 0.095(5) 0.077(5) 0.058(4) 0.001(3) 0.018(4) 0.053(4)
C26 0.060(4) 0.062(4) 0.063(4) -0.007(3) 0.003(3) 0.012(4)
C27 0.048(4) 0.065(4) 0.074(4) -0.007(3) 0.017(3) 0.024(3)

loop_
_atom_type_symbol
_atom_type_description
_atom_type_scat_dispersion_real
_atom_type_scat_dispersion_imag
_atom_type_scat_source
C C 0.0033 0.0016 'International Tables Vol C Tables 4.2.6.8 and 6.1.1.4'
H H 0.0000 0.0000 'International Tables Vol C Tables 4.2.6.8 and 6.1.1.4'
N N 0.0061 0.0033 'International Tables Vol C Tables 4.2.6.8 and 6.1.1.4'
O O 0.0106 0.0060 'International Tables Vol C Tables 4.2.6.8 and 6.1.1.4'
S S 0.1246 0.1234 'International Tables Vol C Tables 4.2.6.8 and 6.1.1.4'
Ni Ni 0.3393 1.1124 'International Tables Vol C Tables 4.2.6.8 and 6.1.1.4'

loop_
_geom_angle_atom_site_label_1
_geom_angle_atom_site_label_2
_geom_angle_atom_site_label_3
_geom_angle
_geom_angle_site_symmetry_1
_geom_angle_site_symmetry_3
S13 Ni1 S13 180.00(9) . 2_577
S13 Ni1 S11 79.38(5) . .
S13 Ni1 S11 100.62(5) 2_577 .
S13 Ni1 S11 100.62(5) . 2_577
S13 Ni1 S11 79.38(5) 2_577 2_577
S11 Ni1 S11 179.999(1) . 2_577
C12 S11 Ni1 83.52(16) . .
O14 C12 S13 120.7(4) . .
O14 C12 S11 126.4(4) . .
S13 C12 S11 112.9(3) . .
C12 S13 Ni1 84.19(18) . .
C12 O14 C15 120.0(4) . .
O14 C15 C20 110.5(3) . .
O14 C15 C16 105.9(4) . .
C20 C15 C16 111.1(4) . .
O14 C15 H15 109.8 . .
C20 C15 H15 109.8 . .
C16 C15 H15 109.8 . .
C17 C16 C15 109.6(4) . .
C17 C16 H16A 109.8 . .
C15 C16 H16A 109.8 . .
C17 C16 H16B 109.8 . .
C15 C16 H16B 109.8 . .
H16A C16 H16B 108.2 . .
N18 C17 C16 110.3(4) . .
N18 C17 H17A 109.6 . .
C16 C17 H17A 109.6 . .
N18 C17 H17B 109.6 . .
C16 C17 H17B 109.6 . .
H17A C17 H17B 108.1 . .
C21 N18 C19 110.3(4) . .
C21 N18 C17 111.3(4) . .
C19 N18 C17 108.9(4) . .
N18 C19 C20 110.2(4) . .
N18 C19 H19A 109.6 . .
C20 C19 H19A 109.6 . .
N18 C19 H19B 109.6 . .
C20 C19 H19B 109.6 . .
H19A C19 H19B 108.1 . .
C15 C20 C19 109.2(4) . .
C15 C20 H20A 109.8 . .
C19 C20 H20A 109.8 . .
C15 C20 H20B 109.8 . .
C19 C20 H20B 109.8 . .
H20A C20 H20B 108.3 . .
N18 C21 C22 113.9(4) . .
N18 C21 H21A 108.8 . .
C22 C21 H21A 108.8 . .
N18 C21 H21B 108.8 . .
C22 C21 H21B 108.8 . .
H21A C21 H21B 107.7 . .
C27 C22 C23 117.7(5) . .
C27 C22 C21 121.8(5) . .
C23 C22 C21 120.3(5) . .
C22 C23 C24 120.2(6) . .
C22 C23 H23 119.9 . .
C24 C23 H23 119.9 . .
C25 C24 C23 121.2(5) . .
C25 C24 H24 119.4 . .
C23 C24 H24 119.4 . .
C24 C25 C26 119.5(6) . .
C24 C25 H25 120.3 . .
C26 C25 H25 120.3 . .
C25 C26 C27 119.6(6) . .
C25 C26 H26 120.2 . .
C27 C26 H26 120.2 . .
C22 C27 C26 121.7(5) . .
C22 C27 H27 119.1 . .
C26 C27 H27 119.1 . .

loop_
_geom_bond_atom_site_label_1
_geom_bond_atom_site_label_2
_geom_bond_distance
_geom_bond_site_symmetry_2
Ni1 S13 2.1999(14) .
Ni1 S13 2.1999(14) 2_577
Ni1 S11 2.2089(12) .
Ni1 S11 2.2089(12) 2_577
S11 C12 1.698(5) .
C12 O14 1.306(5) .
C12 S13 1.680(5) .
O14 C15 1.482(5) .
C15 C20 1.502(6) .
C15 C16 1.512(5) .
C15 H15 0.9800 .
C16 C17 1.516(6) .
C16 H16A 0.9700 .
C16 H16B 0.9700 .
C17 N18 1.462(5) .
C17 H17A 0.9700 .
C17 H17B 0.9700 .
N18 C21 1.460(6) .
N18 C19 1.460(5) .
C19 C20 1.520(6) .
C19 H19A 0.9700 .
C19 H19B 0.9700 .
C20 H20A 0.9700 .
C20 H20B 0.9700 .
C21 C22 1.505(6) .
C21 H21A 0.9700 .
C21 H21B 0.9700 .
C22 C27 1.372(7) .
C22 C23 1.371(6) .
C23 C24 1.389(7) .
C23 H23 0.9300 .
C24 C25 1.352(7) .
C24 H24 0.9300 .
C25 C26 1.357(7) .
C25 H25 0.9300 .
C26 C27 1.387(7) .
C26 H26 0.9300 .
C27 H27 0.9300 .
